data_7130062
loop_
_publ_author_name
'Fang, Da-Shu'
'Deng, Jun'
'Zheng, Jianfeng'
'Li, Wei-Dong Z.'

_publ_section_title
;
 A Stereospecific Total Synthesis of dl-Hexahydroapoerysopine
;
_journal_name_full 'Chemical Communications'
_journal_paper_doi 10.1039/D2CC01892F
_journal_year 2022
_chemical_absolute_configuration unk
_chemical_formula_moiety 'C18 H23 N O4'
_chemical_formula_sum 'C18 H23 N O4'
_chemical_formula_weight 317.37
_space_group_crystal_system orthorhombic
_space_group_IT_number 19
_space_group_name_Hall 'P 2ac 2ab'
_space_group_name_H-M_alt 'P 21 21 21'
_atom_sites_solution_hydrogens geom
_atom_sites_solution_primary dual
_audit_creation_date 2022-02-23
_audit_creation_method
;
Olex2 1.5
(compiled 2021.10.07 svn.r9718050b for OlexSys, GUI svn.r6410)
;
_audit_update_record
;
2022-02-25 deposited with the CCDC.	2022-05-05 downloaded from the CCDC.
;
_cell_angle_alpha 90
_cell_angle_beta 90
_cell_angle_gamma 90
_cell_formula_units_Z 4
_cell_length_a 9.0338(4)
_cell_length_b 12.5800(6)
_cell_length_c 13.9834(6)
_cell_measurement_reflns_used 2947
_cell_measurement_temperature 293(2)
_cell_measurement_theta_max 27.1230
_cell_measurement_theta_min 3.6720
_cell_volume 1589.15(12)
_computing_cell_refinement 'CrysAlisPro 1.171.41.117a (Rigaku OD, 2021)'
_computing_data_collection 'CrysAlisPro 1.171.41.117a (Rigaku OD, 2021)'
_computing_data_reduction 'CrysAlisPro 1.171.41.117a (Rigaku OD, 2021)'
_computing_molecular_graphics 'Olex2 1.5 (Dolomanov et al., 2009)'
_computing_publication_material 'Olex2 1.5 (Dolomanov et al., 2009)'
_computing_structure_refinement 'SHELXL 2018/3 (Sheldrick, 2015)'
_computing_structure_solution 'SHELXT 2018/2 (Sheldrick, 2018)'
_diffrn_ambient_temperature 293(2)
_diffrn_detector 'CCD plate'
_diffrn_detector_area_resol_mean 16.0892
_diffrn_detector_type Eos
_diffrn_measured_fraction_theta_full 0.996
_diffrn_measured_fraction_theta_max 0.883
_diffrn_measurement_details
;
List of Runs (angles in degrees, time in seconds):

  # Type    Start    End  Width  t~exp~   \w     \q     \k     \f   Frames
#--------------------------------------------------------------------------
  1  \w    -50.00  55.00   1.00    5.08    --   18.74 -19.00  30.00  105
  2  \w     16.00  56.00   1.00    5.08    --   18.74  57.00 -90.00   40
  3  \w      6.00  56.00   1.00    5.08    --   18.58  38.00-120.00   50
  4  \w    -23.00   3.00   1.00    5.08    --  -18.78 -78.00-104.00   26
;
_diffrn_measurement_device 'four-circle diffractometer'
_diffrn_measurement_device_type 'SuperNova, Single source at offset/far, Eos'
_diffrn_measurement_method '\w scans'
_diffrn_orient_matrix_type 'CrysAlisPro convention (1999,Acta A55,543-557)'
_diffrn_orient_matrix_UB_11 -0.0072633000
_diffrn_orient_matrix_UB_12 -0.0351179000
_diffrn_orient_matrix_UB_13 0.0393838000
_diffrn_orient_matrix_UB_21 0.0487270000
_diffrn_orient_matrix_UB_22 0.0324142000
_diffrn_orient_matrix_UB_23 0.0270730000
_diffrn_orient_matrix_UB_31 -0.0611242000
_diffrn_orient_matrix_UB_32 0.0299710000
_diffrn_orient_matrix_UB_33 0.0169425000
_diffrn_radiation_monochromator mirror
_diffrn_radiation_probe x-ray
_diffrn_radiation_type 'Mo K\a'
_diffrn_radiation_wavelength 0.71073
_diffrn_reflns_av_R_equivalents 0.0280
_diffrn_reflns_av_unetI/netI 0.0478
_diffrn_reflns_Laue_measured_fraction_full 0.996
_diffrn_reflns_Laue_measured_fraction_max 0.883
_diffrn_reflns_limit_h_max 12
_diffrn_reflns_limit_h_min -7
_diffrn_reflns_limit_k_max 16
_diffrn_reflns_limit_k_min -15
_diffrn_reflns_limit_l_max 18
_diffrn_reflns_limit_l_min -10
_diffrn_reflns_number 7183
_diffrn_reflns_point_group_measured_fraction_full 0.998
_diffrn_reflns_point_group_measured_fraction_max 0.849
_diffrn_reflns_theta_full 25.242
_diffrn_reflns_theta_max 29.178
_diffrn_reflns_theta_min 3.334
_diffrn_source 'micro-focus sealed X-ray tube'
_diffrn_source_type 'SuperNova (Mo) X-ray Source'
_exptl_absorpt_coefficient_mu 0.093
_exptl_absorpt_correction_T_max 1.00000
_exptl_absorpt_correction_T_min 0.85104
_exptl_absorpt_correction_type multi-scan
_exptl_absorpt_process_details
;
CrysAlisPro 1.171.41.117a (Rigaku Oxford Diffraction, 2021)
Empirical absorption correction using spherical harmonics,
implemented in SCALE3 ABSPACK scaling algorithm.
;
_exptl_crystal_colour 'clear light colourless'
_exptl_crystal_colour_lustre clear
_exptl_crystal_colour_modifier light
_exptl_crystal_colour_primary colourless
_exptl_crystal_density_diffrn 1.327
_exptl_crystal_description block
_exptl_crystal_F_000 680
_exptl_crystal_size_max 0.31
_exptl_crystal_size_mid 0.3
_exptl_crystal_size_min 0.28
_refine_diff_density_max 0.177
_refine_diff_density_min -0.229
_refine_diff_density_rms 0.040
_refine_ls_abs_structure_details
;
 Flack x determined using 954 quotients [(I+)-(I-)]/[(I+)+(I-)]
 (Parsons, Flack and Wagner, Acta Cryst. B69 (2013) 249-259).
;
_refine_ls_abs_structure_Flack -1.9(9)
_refine_ls_extinction_method none
_refine_ls_goodness_of_fit_ref 1.106
_refine_ls_hydrogen_treatment constr
_refine_ls_matrix_type full
_refine_ls_number_parameters 211
_refine_ls_number_reflns 3650
_refine_ls_number_restraints 0
_refine_ls_restrained_S_all 1.106
_refine_ls_R_factor_all 0.0642
_refine_ls_R_factor_gt 0.0499
_refine_ls_shift/su_max 0.000
_refine_ls_shift/su_mean 0.000
_refine_ls_structure_factor_coef Fsqd
_refine_ls_weighting_details 'w=1/[\s^2^(Fo^2^)+(0.0365P)^2^+0.2903P] where P=(Fo^2^+2Fc^2^)/3'
_refine_ls_weighting_scheme calc
_refine_ls_wR_factor_gt 0.1052
_refine_ls_wR_factor_ref 0.1149
_reflns_Friedel_coverage 0.689
_reflns_Friedel_fraction_full 0.999
_reflns_Friedel_fraction_max 0.803
_reflns_number_gt 2984
_reflns_number_total 3650
_reflns_threshold_expression 'I > 2\s(I)'
_cod_data_source_file d2cc01892f2.cif
_cod_data_source_block 20220223-fds-1
_cod_database_code 7130062
_shelx_shelxl_version_number 2018/3
_chemical_oxdiff_formula 'C18 H23 N O4'
_shelx_space_group_comment
;
The symmetry employed for this shelxl refinement is uniquely defined
by the following loop, which should always be used as a source of
symmetry information in preference to the above space-group names.
They are only intended as comments.
;
_olex2_refinement_description
;
1. Fixed Uiso
 At 1.2 times of:
  All C(H) groups, All C(H,H) groups
 At 1.5 times of:
  All C(H,H,H) groups, All O(H) groups
2.a Ternary CH refined with riding coordinates:
 C5(H5), C7(H7), C8(H8), C3(H3)
2.b Secondary CH2 refined with riding coordinates:
 C6(H6A,H6B), C10(H10A,H10B), C4(H4A,H4B), C9(H9A,H9B), C2(H2A,H2B)
2.c Aromatic/amide H refined with riding coordinates:
 C13(H13), C16(H16)
2.d Idealised Me refined as rotating group:
 C18(H18A,H18B,H18C), C17(H17A,H17B,H17C)
2.e Idealised tetrahedral OH refined as rotating group:
 O2(H2)
;
_olex2_submission_special_instructions 'No special instructions were received'
_oxdiff_exptl_absorpt_empirical_details
;
Empirical correction (ABSPACK) includes:
- Absorption correction using spherical harmonics
- Frame scaling
;
_oxdiff_exptl_absorpt_empirical_full_max 1.248
_oxdiff_exptl_absorpt_empirical_full_min 0.774

loop_
_space_group_symop_operation_xyz
'x, y, z'
'-x+1/2, -y, z+1/2'
'-x, y+1/2, -z+1/2'
'x+1/2, -y+1/2, -z'

loop_
_atom_site_label
_atom_site_type_symbol
_atom_site_fract_x
_atom_site_fract_y
_atom_site_fract_z
_atom_site_U_iso_or_equiv
_atom_site_adp_type
_atom_site_occupancy
_atom_site_site_symmetry_order
_atom_site_calc_flag
_atom_site_refinement_flags_posn
_atom_site_refinement_flags_adp
_atom_site_refinement_flags_occupancy
_atom_site_disorder_assembly
_atom_site_disorder_group
O3 O 0.9287(3) 1.00270(18) 0.50020(14) 0.0452(6) Uani 1 1 d . . . . .
O4 O 0.7420(3) 0.89046(19) 0.40513(14) 0.0485(6) Uani 1 1 d . . . . .
O2 O 0.7526(3) 0.36586(18) 0.70524(17) 0.0578(7) Uani 1 1 d . . . . .
H2 H 0.790815 0.357725 0.652546 0.087 Uiso 1 1 calc R U . . .
O1 O 0.6240(3) 0.6794(2) 1.02276(16) 0.0560(7) Uani 1 1 d . . . . .
N1 N 0.6378(3) 0.6994(2) 0.86007(17) 0.0363(6) Uani 1 1 d . . . . .
C15 C 0.8627(3) 0.9219(2) 0.5499(2) 0.0318(6) Uani 1 1 d . . . . .
C14 C 0.7614(3) 0.8603(2) 0.49848(19) 0.0328(6) Uani 1 1 d . . . . .
C13 C 0.6894(3) 0.7779(2) 0.5436(2) 0.0335(7) Uani 1 1 d . . . . .
H13 H 0.621798 0.737544 0.509086 0.040 Uiso 1 1 calc R U . . .
C16 C 0.8890(3) 0.8978(2) 0.6445(2) 0.0331(6) Uani 1 1 d . . . . .
H16 H 0.956545 0.938719 0.678664 0.040 Uiso 1 1 calc R U . . .
C11 C 0.8178(3) 0.8139(2) 0.69087(19) 0.0309(6) Uani 1 1 d . . . . .
C12 C 0.7148(3) 0.7528(2) 0.6405(2) 0.0299(6) Uani 1 1 d . . . . .
C1 C 0.5813(3) 0.6578(3) 0.9415(2) 0.0422(8) Uani 1 1 d . . . . .
C6 C 0.7421(3) 0.5577(2) 0.6801(2) 0.0362(7) Uani 1 1 d . . . . .
H6A H 0.788352 0.550709 0.617830 0.043 Uiso 1 1 calc R U . . .
H6B H 0.819760 0.568090 0.727120 0.043 Uiso 1 1 calc R U . . .
C5 C 0.6580(4) 0.4569(2) 0.7032(2) 0.0389(7) Uani 1 1 d . . . . .
H5 H 0.580593 0.446046 0.655078 0.047 Uiso 1 1 calc R U . . .
C7 C 0.6388(3) 0.6547(2) 0.6800(2) 0.0328(6) Uani 1 1 d . . . . .
H7 H 0.562509 0.637504 0.632652 0.039 Uiso 1 1 calc R U . . .
C8 C 0.5536(3) 0.6673(3) 0.7745(2) 0.0352(7) Uani 1 1 d . . . . .
H8 H 0.473974 0.718992 0.764519 0.042 Uiso 1 1 calc R U . . .
C10 C 0.8583(3) 0.7923(3) 0.7939(2) 0.0393(7) Uani 1 1 d . . . . .
H10A H 0.930594 0.844769 0.814016 0.047 Uiso 1 1 calc R U . . .
H10B H 0.905247 0.723088 0.797562 0.047 Uiso 1 1 calc R U . . .
C3 C 0.4833(3) 0.5617(3) 0.8090(2) 0.0415(8) Uani 1 1 d . . . . .
H3 H 0.389834 0.547999 0.775594 0.050 Uiso 1 1 calc R U . . .
C18 C 0.6402(4) 0.8314(3) 0.3494(2) 0.0595(11) Uani 1 1 d . . . . .
H18A H 0.629493 0.864224 0.287844 0.089 Uiso 1 1 calc R U . . .
H18B H 0.545905 0.829909 0.381115 0.089 Uiso 1 1 calc R U . . .
H18C H 0.676034 0.760119 0.341630 0.089 Uiso 1 1 calc R U . . .
C4 C 0.5876(4) 0.4663(3) 0.8003(2) 0.0415(8) Uani 1 1 d . . . . .
H4A H 0.664904 0.472619 0.848148 0.050 Uiso 1 1 calc R U . . .
H4B H 0.532552 0.401806 0.813671 0.050 Uiso 1 1 calc R U . . .
C9 C 0.7297(4) 0.7945(3) 0.8633(2) 0.0415(7) Uani 1 1 d . . . . .
H9A H 0.767980 0.803055 0.927652 0.050 Uiso 1 1 calc R U . . .
H9B H 0.668377 0.855900 0.849248 0.050 Uiso 1 1 calc R U . . .
C2 C 0.4556(4) 0.5851(3) 0.9151(2) 0.0541(10) Uani 1 1 d . . . . .
H2A H 0.360838 0.619823 0.924351 0.065 Uiso 1 1 calc R U . . .
H2B H 0.458148 0.520351 0.952716 0.065 Uiso 1 1 calc R U . . .
C17 C 1.0219(4) 1.0722(3) 0.5515(3) 0.0579(10) Uani 1 1 d . . . . .
H17A H 1.058479 1.126338 0.509287 0.087 Uiso 1 1 calc R U . . .
H17B H 1.103574 1.032927 0.577534 0.087 Uiso 1 1 calc R U . . .
H17C H 0.966979 1.104595 0.602516 0.087 Uiso 1 1 calc R U . . .

loop_
_atom_site_aniso_label
_atom_site_aniso_U_11
_atom_site_aniso_U_22
_atom_site_aniso_U_33
_atom_site_aniso_U_23
_atom_site_aniso_U_13
_atom_site_aniso_U_12
O3 0.0575(14) 0.0439(14) 0.0341(12) 0.0064(10) -0.0053(11) -0.0216(11)
O4 0.0598(13) 0.0567(15) 0.0290(11) 0.0087(10) -0.0117(11) -0.0208(13)
O2 0.0830(18) 0.0387(14) 0.0518(14) 0.0049(11) 0.0102(14) 0.0147(14)
O1 0.0760(17) 0.0615(17) 0.0305(11) 0.0016(11) 0.0067(12) 0.0045(15)
N1 0.0405(13) 0.0386(14) 0.0299(12) 0.0004(11) 0.0040(11) -0.0022(12)
C15 0.0347(14) 0.0307(16) 0.0300(14) 0.0013(12) 0.0007(13) -0.0034(13)
C14 0.0354(14) 0.0369(17) 0.0261(14) 0.0008(12) -0.0018(12) 0.0000(13)
C13 0.0328(14) 0.0362(17) 0.0317(15) -0.0014(13) -0.0046(12) -0.0052(13)
C16 0.0342(14) 0.0334(16) 0.0319(14) -0.0029(12) -0.0053(13) -0.0018(13)
C11 0.0308(13) 0.0337(16) 0.0281(14) 0.0000(13) -0.0023(11) -0.0005(12)
C12 0.0299(13) 0.0304(15) 0.0294(13) 0.0021(12) -0.0022(12) 0.0002(11)
C1 0.0476(18) 0.0421(19) 0.0368(17) 0.0009(14) 0.0137(15) 0.0092(15)
C6 0.0370(14) 0.0373(17) 0.0342(15) -0.0003(13) 0.0051(13) -0.0015(14)
C5 0.0484(17) 0.0309(16) 0.0375(16) -0.0001(14) 0.0001(14) -0.0007(14)
C7 0.0331(14) 0.0358(16) 0.0296(14) 0.0003(13) -0.0031(12) -0.0036(13)
C8 0.0296(14) 0.0391(18) 0.0368(15) 0.0036(14) 0.0001(12) 0.0021(13)
C10 0.0385(16) 0.0474(19) 0.0319(15) 0.0049(14) -0.0061(13) -0.0078(15)
C3 0.0355(15) 0.0444(19) 0.0445(18) 0.0039(16) 0.0072(14) -0.0109(14)
C18 0.068(2) 0.076(3) 0.0347(17) 0.0045(18) -0.0157(17) -0.023(2)
C4 0.0510(18) 0.0348(17) 0.0389(17) 0.0039(14) 0.0061(15) -0.0073(14)
C9 0.0511(18) 0.0444(19) 0.0290(14) -0.0032(14) -0.0029(14) -0.0038(16)
C2 0.054(2) 0.058(2) 0.051(2) -0.0003(18) 0.0202(18) -0.0087(18)
C17 0.068(2) 0.054(2) 0.051(2) 0.0064(19) -0.0110(19) -0.028(2)

loop_
_atom_type_symbol
_atom_type_description
_atom_type_scat_dispersion_real
_atom_type_scat_dispersion_imag
_atom_type_scat_source
C C 0.0033 0.0016 'International Tables Vol C Tables 4.2.6.8 and 6.1.1.4'
H H 0.0000 0.0000 'International Tables Vol C Tables 4.2.6.8 and 6.1.1.4'
N N 0.0061 0.0033 'International Tables Vol C Tables 4.2.6.8 and 6.1.1.4'
O O 0.0106 0.0060 'International Tables Vol C Tables 4.2.6.8 and 6.1.1.4'

loop_
_geom_angle_atom_site_label_1
_geom_angle_atom_site_label_2
_geom_angle_atom_site_label_3
_geom_angle
_geom_angle_site_symmetry_1
_geom_angle_site_symmetry_3
_geom_angle_publ_flag
C15 O3 C17 117.5(2) . . ?
C14 O4 C18 117.5(3) . . ?
C5 O2 H2 109.5 . . ?
C1 N1 C8 112.4(2) . . ?
C1 N1 C9 120.4(3) . . ?
C9 N1 C8 123.0(2) . . ?
O3 C15 C14 115.8(2) . . ?
O3 C15 C16 125.2(3) . . ?
C16 C15 C14 118.9(3) . . ?
O4 C14 C15 114.8(3) . . ?
O4 C14 C13 125.8(3) . . ?
C13 C14 C15 119.4(2) . . ?
C14 C13 H13 118.9 . . ?
C14 C13 C12 122.2(3) . . ?
C12 C13 H13 118.9 . . ?
C15 C16 H16 118.9 . . ?
C15 C16 C11 122.2(3) . . ?
C11 C16 H16 118.9 . . ?
C16 C11 C12 119.3(3) . . ?
C16 C11 C10 117.8(3) . . ?
C12 C11 C10 122.9(3) . . ?
C13 C12 C7 117.3(3) . . ?
C11 C12 C13 118.0(3) . . ?
C11 C12 C7 124.4(3) . . ?
O1 C1 N1 125.0(3) . . ?
O1 C1 C2 126.7(3) . . ?
N1 C1 C2 108.3(3) . . ?
H6A C6 H6B 108.0 . . ?
C5 C6 H6A 109.4 . . ?
C5 C6 H6B 109.4 . . ?
C5 C6 C7 111.1(2) . . ?
C7 C6 H6A 109.4 . . ?
C7 C6 H6B 109.4 . . ?
O2 C5 C6 112.0(2) . . ?
O2 C5 H5 109.2 . . ?
O2 C5 C4 107.3(3) . . ?
C6 C5 H5 109.2 . . ?
C4 C5 C6 109.8(3) . . ?
C4 C5 H5 109.2 . . ?
C12 C7 C6 111.8(2) . . ?
C12 C7 H7 104.6 . . ?
C12 C7 C8 117.2(2) . . ?
C6 C7 H7 104.6 . . ?
C8 C7 C6 112.6(2) . . ?
C8 C7 H7 104.6 . . ?
N1 C8 C7 117.9(2) . . ?
N1 C8 H8 108.2 . . ?
N1 C8 C3 101.2(2) . . ?
C7 C8 H8 108.2 . . ?
C7 C8 C3 112.6(3) . . ?
C3 C8 H8 108.2 . . ?
C11 C10 H10A 108.5 . . ?
C11 C10 H10B 108.5 . . ?
C11 C10 C9 114.9(2) . . ?
H10A C10 H10B 107.5 . . ?
C9 C10 H10A 108.5 . . ?
C9 C10 H10B 108.5 . . ?
C8 C3 H3 110.8 . . ?
C4 C3 C8 113.2(2) . . ?
C4 C3 H3 110.8 . . ?
C4 C3 C2 109.1(3) . . ?
C2 C3 C8 101.7(3) . . ?
C2 C3 H3 110.8 . . ?
O4 C18 H18A 109.5 . . ?
O4 C18 H18B 109.5 . . ?
O4 C18 H18C 109.5 . . ?
H18A C18 H18B 109.5 . . ?
H18A C18 H18C 109.5 . . ?
H18B C18 H18C 109.5 . . ?
C5 C4 C3 113.2(3) . . ?
C5 C4 H4A 108.9 . . ?
C5 C4 H4B 108.9 . . ?
C3 C4 H4A 108.9 . . ?
C3 C4 H4B 108.9 . . ?
H4A C4 H4B 107.8 . . ?
N1 C9 C10 113.7(3) . . ?
N1 C9 H9A 108.8 . . ?
N1 C9 H9B 108.8 . . ?
C10 C9 H9A 108.8 . . ?
C10 C9 H9B 108.8 . . ?
H9A C9 H9B 107.7 . . ?
C1 C2 C3 103.4(3) . . ?
C1 C2 H2A 111.1 . . ?
C1 C2 H2B 111.1 . . ?
C3 C2 H2A 111.1 . . ?
C3 C2 H2B 111.1 . . ?
H2A C2 H2B 109.0 . . ?
O3 C17 H17A 109.5 . . ?
O3 C17 H17B 109.5 . . ?
O3 C17 H17C 109.5 . . ?
H17A C17 H17B 109.5 . . ?
H17A C17 H17C 109.5 . . ?
H17B C17 H17C 109.5 . . ?

loop_
_geom_bond_atom_site_label_1
_geom_bond_atom_site_label_2
_geom_bond_distance
_geom_bond_site_symmetry_2
_geom_bond_publ_flag
O3 C15 1.368(3) . ?
O3 C17 1.409(4) . ?
O4 C14 1.371(3) . ?
O4 C18 1.416(4) . ?
O2 H2 0.8200 . ?
O2 C5 1.429(4) . ?
O1 C1 1.231(4) . ?
N1 C1 1.353(4) . ?
N1 C8 1.474(4) . ?
N1 C9 1.457(4) . ?
C15 C14 1.399(4) . ?
C15 C16 1.379(4) . ?
C14 C13 1.376(4) . ?
C13 H13 0.9300 . ?
C13 C12 1.410(4) . ?
C16 H16 0.9300 . ?
C16 C11 1.395(4) . ?
C11 C12 1.397(4) . ?
C11 C10 1.511(4) . ?
C12 C7 1.517(4) . ?
C1 C2 1.504(5) . ?
C6 H6A 0.9700 . ?
C6 H6B 0.9700 . ?
C6 C5 1.513(4) . ?
C6 C7 1.537(4) . ?
C5 H5 0.9800 . ?
C5 C4 1.505(4) . ?
C7 H7 0.9800 . ?
C7 C8 1.537(4) . ?
C8 H8 0.9800 . ?
C8 C3 1.549(4) . ?
C10 H10A 0.9700 . ?
C10 H10B 0.9700 . ?
C10 C9 1.515(4) . ?
C3 H3 0.9800 . ?
C3 C4 1.530(5) . ?
C3 C2 1.533(4) . ?
C18 H18A 0.9600 . ?
C18 H18B 0.9600 . ?
C18 H18C 0.9600 . ?
C4 H4A 0.9700 . ?
C4 H4B 0.9700 . ?
C9 H9A 0.9700 . ?
C9 H9B 0.9700 . ?
C2 H2A 0.9700 . ?
C2 H2B 0.9700 . ?
C17 H17A 0.9600 . ?
C17 H17B 0.9600 . ?
C17 H17C 0.9600 . ?

loop_
_geom_torsion_atom_site_label_1
_geom_torsion_atom_site_label_2
_geom_torsion_atom_site_label_3
_geom_torsion_atom_site_label_4
_geom_torsion
_geom_torsion_site_symmetry_1
_geom_torsion_site_symmetry_2
_geom_torsion_site_symmetry_3
_geom_torsion_site_symmetry_4
_geom_torsion_publ_flag
O3 C15 C14 O4 -0.4(4) . . . . ?
O3 C15 C14 C13 -179.5(3) . . . . ?
O3 C15 C16 C11 -179.9(3) . . . . ?
O4 C14 C13 C12 -179.3(3) . . . . ?
O2 C5 C4 C3 179.6(3) . . . . ?
O1 C1 C2 C3 -163.2(3) . . . . ?
N1 C1 C2 C3 18.9(4) . . . . ?
N1 C8 C3 C4 -82.7(3) . . . . ?
N1 C8 C3 C2 34.3(3) . . . . ?
C15 C14 C13 C12 -0.4(4) . . . . ?
C15 C16 C11 C12 -0.8(4) . . . . ?
C15 C16 C11 C10 178.2(3) . . . . ?
C14 C15 C16 C11 -0.1(4) . . . . ?
C14 C13 C12 C11 -0.6(4) . . . . ?
C14 C13 C12 C7 -175.0(3) . . . . ?
C13 C12 C7 C6 97.5(3) . . . . ?
C13 C12 C7 C8 -130.4(3) . . . . ?
C16 C15 C14 O4 179.8(3) . . . . ?
C16 C15 C14 C13 0.7(4) . . . . ?
C16 C11 C12 C13 1.1(4) . . . . ?
C16 C11 C12 C7 175.1(3) . . . . ?
C16 C11 C10 C9 123.3(3) . . . . ?
C11 C12 C7 C6 -76.6(3) . . . . ?
C11 C12 C7 C8 55.6(4) . . . . ?
C11 C10 C9 N1 76.8(4) . . . . ?
C12 C11 C10 C9 -57.7(4) . . . . ?
C12 C7 C8 N1 -61.6(4) . . . . ?
C12 C7 C8 C3 -178.8(2) . . . . ?
C1 N1 C8 C7 -148.2(3) . . . . ?
C1 N1 C8 C3 -24.9(3) . . . . ?
C1 N1 C9 C10 141.6(3) . . . . ?
C6 C5 C4 C3 57.6(3) . . . . ?
C6 C7 C8 N1 70.2(3) . . . . ?
C6 C7 C8 C3 -47.1(3) . . . . ?
C5 C6 C7 C12 -170.1(2) . . . . ?
C5 C6 C7 C8 55.5(3) . . . . ?
C7 C6 C5 O2 -179.0(2) . . . . ?
C7 C6 C5 C4 -59.9(3) . . . . ?
C7 C8 C3 C4 44.1(4) . . . . ?
C7 C8 C3 C2 161.1(3) . . . . ?
C8 N1 C1 O1 -173.8(3) . . . . ?
C8 N1 C1 C2 4.1(4) . . . . ?
C8 N1 C9 C10 -63.1(4) . . . . ?
C8 C3 C4 C5 -50.1(4) . . . . ?
C8 C3 C2 C1 -32.7(3) . . . . ?
C10 C11 C12 C13 -177.8(3) . . . . ?
C10 C11 C12 C7 -3.8(4) . . . . ?
C18 O4 C14 C15 -179.7(3) . . . . ?
C18 O4 C14 C13 -0.7(5) . . . . ?
C4 C3 C2 C1 87.2(3) . . . . ?
C9 N1 C1 O1 -16.1(5) . . . . ?
C9 N1 C1 C2 161.9(3) . . . . ?
C9 N1 C8 C7 54.7(4) . . . . ?
C9 N1 C8 C3 178.0(2) . . . . ?
C2 C3 C4 C5 -162.6(3) . . . . ?
C17 O3 C15 C14 174.7(3) . . . . ?
C17 O3 C15 C16 -5.5(4) . . . . ?
